data_2234667
loop_
_publ_author_name
'Mustafa, Ghulam'
'Muhmood, Tahir'
'Khan, Islam Ullah'
'Akkurt, Mehmet'

_publ_section_title
;
 Propyl 2-(4-methylbenzenesulfonamido)benzoate
;
_journal_coeditor_code HG5208
_journal_issue 5
_journal_name_full 'Acta Crystallographica Section E'
_journal_page_first o1388
_journal_paper_doi 10.1107/S1600536812015528
_journal_volume 68
_journal_year 2012
_chemical_formula_iupac 'C17 H19 N O4 S'
_chemical_formula_moiety 'C17 H19 N O4 S'
_chemical_formula_sum 'C17 H19 N O4 S'
_chemical_formula_weight 333.40
_chemical_name_systematic
;
Propyl 2-(4-methylbenzenesulfonamido)benzoate
;
_space_group_IT_number 14
_symmetry_cell_setting monoclinic
_symmetry_space_group_name_Hall '-P 2ybc'
_symmetry_space_group_name_H-M 'P 1 21/c 1'
_atom_sites_solution_hydrogens geom
_atom_sites_solution_primary direct
_atom_sites_solution_secondary difmap
_cell_angle_alpha 90
_cell_angle_beta 92.352(2)
_cell_angle_gamma 90
_cell_formula_units_Z 4
_cell_length_a 16.206(5)
_cell_length_b 8.513(2)
_cell_length_c 12.021(3)
_cell_measurement_reflns_used 4265
_cell_measurement_temperature 296(2)
_cell_measurement_theta_max 23.65
_cell_measurement_theta_min 2.52
_cell_volume 1657.0(8)
_computing_cell_refinement 'SAINT (Bruker, 2007)'
_computing_data_collection 'APEX2 (Bruker, 2007)'
_computing_data_reduction 'SAINT (Bruker, 2007)'
_computing_molecular_graphics 'ORTEP-3 for Windows (Farrugia, 1997) and PLATON (Spek, 2009)'
_computing_publication_material 'WinGX (Farrugia, 1999) and PLATON (Spek, 2009)'
_computing_structure_refinement 'SHELXL97 (Sheldrick, 2008)'
_computing_structure_solution 'SIR97 (Altomare <i>et al.</i>, 1999)'
_diffrn_ambient_temperature 296(2)
_diffrn_measured_fraction_theta_full 0.983
_diffrn_measured_fraction_theta_max 0.983
_diffrn_measurement_device_type 'Bruker APEXII CCD'
_diffrn_measurement_method '\f and \w scans'
_diffrn_radiation_monochromator graphite
_diffrn_radiation_source 'sealed tube'
_diffrn_radiation_type MoK\a
_diffrn_radiation_wavelength 0.71073
_diffrn_reflns_av_R_equivalents 0.0709
_diffrn_reflns_av_sigmaI/netI 0.0544
_diffrn_reflns_limit_h_max 21
_diffrn_reflns_limit_h_min -21
_diffrn_reflns_limit_k_max 9
_diffrn_reflns_limit_k_min -11
_diffrn_reflns_limit_l_max 16
_diffrn_reflns_limit_l_min -16
_diffrn_reflns_number 15110
_diffrn_reflns_reduction_process
;
;
_diffrn_reflns_theta_full 28.28
_diffrn_reflns_theta_max 28.28
_diffrn_reflns_theta_min 2.52
_diffrn_standards_number 0
_exptl_absorpt_coefficient_mu 0.215
_exptl_absorpt_correction_type none
_exptl_crystal_colour 'dark brown'
_exptl_crystal_density_diffrn 1.337
_exptl_crystal_density_method 'Not Measured'
_exptl_crystal_description needle
_exptl_crystal_F_000 704
_exptl_crystal_size_max 0.34
_exptl_crystal_size_mid 0.22
_exptl_crystal_size_min 0.21
_refine_diff_density_max 0.409
_refine_diff_density_min -0.373
_refine_ls_extinction_method none
_refine_ls_goodness_of_fit_ref 0.954
_refine_ls_hydrogen_treatment constr
_refine_ls_matrix_type full
_refine_ls_number_parameters 209
_refine_ls_number_reflns 4039
_refine_ls_number_restraints 4
_refine_ls_restrained_S_all 0.983
_refine_ls_R_factor_all 0.0943
_refine_ls_R_factor_gt 0.0564
_refine_ls_shift/su_max 0.000
_refine_ls_shift/su_mean 0.000
_refine_ls_structure_factor_coef Fsqd
_refine_ls_weighting_details 'calc w=1/[\s^2^(Fo^2^)+(0.1068P)^2^] where P=(Fo^2^+2Fc^2^)/3'
_refine_ls_weighting_scheme calc
_refine_ls_wR_factor_gt 0.1569
_refine_ls_wR_factor_ref 0.1782
_reflns_number_gt 2343
_reflns_number_total 4039
_reflns_threshold_expression I>2\s(I)
_cod_data_source_file hg5208.cif
_cod_data_source_block I
_cod_original_sg_symbol_H-M 'P 21/c'
_cod_database_code 2234667
_cod_database_fobs_code 2234667

loop_
_symmetry_equiv_pos_site_id
_symmetry_equiv_pos_as_xyz
1 x,y,z
2 -x,1/2+y,1/2-z
3 -x,-y,-z
4 x,1/2-y,1/2+z

loop_
_atom_site_aniso_label
_atom_site_aniso_U_11
_atom_site_aniso_U_22
_atom_site_aniso_U_33
_atom_site_aniso_U_12
_atom_site_aniso_U_13
_atom_site_aniso_U_23
S1 0.0714(4) 0.0507(4) 0.0533(3) -0.0016(3) 0.0056(3) -0.0040(2)
O1 0.0920(13) 0.0510(11) 0.0879(12) 0.0020(8) 0.0141(10) -0.0185(8)
O2 0.1016(13) 0.0742(12) 0.0496(9) -0.0102(9) 0.0074(9) 0.0070(8)
O3 0.0933(14) 0.0751(14) 0.0913(13) 0.0160(10) -0.0083(11) 0.0078(11)
O4 0.0951(14) 0.1008(16) 0.0846(12) -0.0095(11) -0.0226(11) 0.0158(11)
N1 0.0598(11) 0.0503(12) 0.0785(13) 0.0065(9) -0.0010(9) -0.0059(10)
C1 0.0773(19) 0.131(3) 0.099(2) -0.0341(17) 0.0251(17) -0.043(2)
C2 0.0646(15) 0.0729(17) 0.0628(14) -0.0159(12) 0.0046(11) -0.0227(13)
C3 0.0886(19) 0.0786(18) 0.0495(12) -0.0142(14) 0.0033(12) 0.0045(12)
C4 0.0723(15) 0.0624(15) 0.0515(12) 0.0043(11) -0.0038(11) 0.0084(10)
C5 0.0618(12) 0.0434(12) 0.0444(10) -0.0025(9) -0.0060(9) -0.0020(8)
C6 0.0729(15) 0.0562(14) 0.0519(12) 0.0057(11) -0.0061(11) 0.0017(10)
C7 0.0651(15) 0.0727(18) 0.0768(16) 0.0088(12) -0.0077(13) -0.0115(13)
C8 0.0532(12) 0.0477(13) 0.0668(13) -0.0045(10) 0.0077(10) -0.0013(10)
C9 0.0758(16) 0.0529(15) 0.0792(16) -0.0033(12) -0.0070(13) 0.0034(12)
C10 0.0897(19) 0.0503(16) 0.106(2) 0.0007(13) 0.0017(17) 0.0060(14)
C11 0.0877(19) 0.0483(16) 0.103(2) -0.0054(13) 0.0099(16) -0.0103(14)
C12 0.0714(17) 0.0787(19) 0.0791(17) -0.0157(14) 0.0054(13) -0.0180(15)
C13 0.0514(12) 0.0585(15) 0.0687(14) -0.0042(10) 0.0088(10) -0.0021(11)
C14 0.0604(14) 0.0755(19) 0.0714(16) -0.0047(13) 0.0026(12) 0.0028(13)
C15 0.092(2) 0.142(3) 0.107(2) -0.0034(17) -0.0213(17) 0.043(2)
C16A 0.092(2) 0.142(3) 0.107(2) -0.0034(17) -0.0213(17) 0.043(2)
C17A 0.090(7) 0.188(6) 0.116(7) -0.010(7) 0.012(4) 0.050(7)
C16B 0.092(2) 0.142(3) 0.107(2) -0.0034(17) -0.0213(17) 0.043(2)
C17B 0.090(7) 0.188(6) 0.116(7) -0.010(7) 0.012(4) 0.050(7)

loop_
_atom_site_type_symbol
_atom_site_label
_atom_site_fract_x
_atom_site_fract_y
_atom_site_fract_z
_atom_site_U_iso_or_equiv
_atom_site_thermal_displace_type
_atom_site_calc_flag
_atom_site_refinement_flags
_atom_site_occupancy
_atom_site_disorder_assembly
_atom_site_disorder_group
S S1 0.80026(4) 0.16805(7) 0.29221(4) 0.0584(2) Uani d . 1.000 . .
O O1 0.77925(11) 0.32859(19) 0.31033(16) 0.0767(7) Uani d . 1.000 . .
O O2 0.81365(11) 0.06631(19) 0.38522(12) 0.0750(7) Uani d . 1.000 . .
O O3 0.64329(12) 0.1994(2) 0.03046(17) 0.0869(8) Uani d . 1.000 . .
O O4 0.59833(12) 0.0193(2) -0.09050(17) 0.0942(8) Uani d . 1.000 B .
N N1 0.72438(11) 0.1015(2) 0.21272(16) 0.0630(7) Uani d . 1.000 . .
C C1 1.10575(19) 0.1688(4) 0.0220(3) 0.1018(14) Uani d . 1.000 . .
C C2 1.02933(15) 0.1638(3) 0.0893(2) 0.0667(9) Uani d . 1.000 . .
C C3 0.96043(17) 0.2539(3) 0.0577(2) 0.0722(10) Uani d . 1.000 . .
C C4 0.89084(15) 0.2530(3) 0.11718(18) 0.0622(8) Uani d . 1.000 . .
C C5 0.88847(13) 0.1625(2) 0.21260(16) 0.0501(7) Uani d . 1.000 . .
C C6 0.95491(14) 0.0702(3) 0.24444(18) 0.0606(8) Uani d . 1.000 . .
C C7 1.02450(15) 0.0731(3) 0.1834(2) 0.0718(9) Uani d . 1.000 . .
C C8 0.71875(13) -0.0507(2) 0.16566(19) 0.0558(7) Uani d . 1.000 . .
C C9 0.75079(16) -0.1809(3) 0.2218(2) 0.0696(9) Uani d . 1.000 . .
C C10 0.74210(19) -0.3271(3) 0.1755(3) 0.0821(11) Uani d . 1.000 . .
C C11 0.70270(19) -0.3495(3) 0.0752(3) 0.0795(11) Uani d . 1.000 . .
C C12 0.66964(16) -0.2228(3) 0.0188(2) 0.0763(10) Uani d . 1.000 . .
C C13 0.67714(13) -0.0703(3) 0.0631(2) 0.0594(8) Uani d . 1.000 . .
C C14 0.63951(15) 0.0624(4) 0.0015(2) 0.0691(10) Uani d . 1.000 . .
C C15 0.5563(2) 0.1421(5) -0.1561(3) 0.1144(14) Uani d D 1.000 . .
C C16A 0.5014(6) 0.0493(10) -0.2409(6) 0.1144(14) Uani d DP 0.536(7) B 1
C C17A 0.4972(7) 0.070(2) -0.3449(9) 0.131(4) Uani d DP 0.536(7) B 1
C C16B 0.5434(6) 0.0897(12) -0.2659(7) 0.1144(14) Uani d DP 0.464(7) B 2
C C17B 0.4682(7) 0.077(3) -0.3096(12) 0.131(4) Uani d DP 0.464(7) B 2
H H1 0.68400 0.16460 0.19800 0.0760 Uiso c R 1.000 . .
H H7 1.06970 0.01200 0.20630 0.0860 Uiso c R 1.000 . .
H H5 0.84520 0.31260 0.09390 0.0750 Uiso c R 1.000 . .
H H6 0.96210 0.31630 -0.00570 0.0870 Uiso c R 1.000 . .
H H11 0.69810 -0.44980 0.04490 0.0950 Uiso c R 1.000 . .
H H12 0.77820 -0.16880 0.29080 0.0830 Uiso c R 1.000 . .
H H13 0.64190 -0.23790 -0.04960 0.0920 Uiso c R 1.000 . .
H H14A 1.09050 0.15610 -0.05550 0.1530 Uiso c R 1.000 . .
H H14B 1.14240 0.08550 0.04550 0.1530 Uiso c R 1.000 . .
H H14C 1.13300 0.26800 0.03320 0.1530 Uiso c R 1.000 . .
H H15A 0.59570 0.20750 -0.19340 0.1370 Uiso c R 1.000 A 1
H H15B 0.52310 0.20800 -0.10950 0.1370 Uiso c R 1.000 A 1
H H16A 0.51600 -0.06020 -0.22990 0.1370 Uiso c RP 0.536(7) B 1
H H16B 0.44540 0.06040 -0.21660 0.1370 Uiso c RP 0.536(7) B 1
H H17A 0.44610 0.02730 -0.37500 0.1970 Uiso c RP 0.536(7) B 1
H H17B 0.54260 0.01780 -0.37790 0.1970 Uiso c RP 0.536(7) B 1
H H17C 0.49940 0.18030 -0.36090 0.1970 Uiso c RP 0.536(7) B 1
H H8 0.95270 0.00630 0.30700 0.0730 Uiso c R 1.000 . .
H H10 0.76380 -0.41340 0.21400 0.0980 Uiso c R 1.000 . .
H H16C 0.57360 0.15980 -0.31310 0.1370 Uiso c RP 0.464(7) B 2
H H16D 0.56910 -0.01290 -0.27080 0.1370 Uiso c RP 0.464(7) B 2
H H17D 0.46750 0.00200 -0.36910 0.1970 Uiso c RP 0.464(7) B 2
H H17E 0.45030 0.17760 -0.33810 0.1970 Uiso c RP 0.464(7) B 2
H H17F 0.43160 0.04330 -0.25350 0.1970 Uiso c RP 0.464(7) B 2

loop_
_atom_type_symbol
_atom_type_description
_atom_type_scat_dispersion_real
_atom_type_scat_dispersion_imag
_atom_type_scat_source
C C 0.0033 0.0016 ' International Tables Vol C Tables 4.2.6.8 and 6.1.1.4'
H H 0.0000 0.0000 ' International Tables Vol C Tables 4.2.6.8 and 6.1.1.4'
N N 0.0061 0.0033 ' International Tables Vol C Tables 4.2.6.8 and 6.1.1.4'
O O 0.0106 0.0060 ' International Tables Vol C Tables 4.2.6.8 and 6.1.1.4'
S S 0.1246 0.1234 ' International Tables Vol C Tables 4.2.6.8 and 6.1.1.4'

loop_
_geom_angle_atom_site_label_1
_geom_angle_atom_site_label_2
_geom_angle_atom_site_label_3
_geom_angle
_geom_angle_publ_flag
O1 S1 O2 119.49(11) no
O1 S1 N1 104.10(10) no
O1 S1 C5 108.30(10) no
O2 S1 N1 109.66(10) no
O2 S1 C5 108.11(10) no
N1 S1 C5 106.47(10) no
C14 O4 C15 117.5(2) no
S1 N1 C8 126.02(15) no
C8 N1 H1 117.00 no
S1 N1 H1 117.00 no
C1 C2 C7 122.2(2) no
C1 C2 C3 120.3(2) no
C3 C2 C7 117.5(2) no
C2 C3 C4 121.7(2) no
C3 C4 C5 119.4(2) no
C4 C5 C6 120.1(2) no
S1 C5 C4 119.24(16) no
S1 C5 C6 120.69(15) no
C5 C6 C7 119.5(2) no
C2 C7 C6 121.8(2) no
N1 C8 C13 119.02(19) no
N1 C8 C9 121.4(2) no
C9 C8 C13 119.6(2) no
C8 C9 C10 119.9(2) no
C9 C10 C11 121.8(3) no
C10 C11 C12 119.3(2) no
C11 C12 C13 120.9(2) no
C12 C13 C14 119.4(2) no
C8 C13 C12 118.5(2) no
C8 C13 C14 122.0(2) no
O4 C14 C13 113.2(3) no
O3 C14 O4 121.6(3) no
O3 C14 C13 125.3(2) no
O4 C15 C16A 103.5(4) no
O4 C15 C16B 109.2(5) no
C15 C16A C17A 126.1(9) no
C15 C16B C17B 120.3(10) no
C2 C1 H14A 109.00 no
C2 C1 H14B 109.00 no
C2 C1 H14C 109.00 no
H14A C1 H14B 110.00 no
H14A C1 H14C 109.00 no
H14B C1 H14C 109.00 no
C2 C3 H6 119.00 no
C4 C3 H6 119.00 no
C3 C4 H5 120.00 no
C5 C4 H5 120.00 no
C5 C6 H8 120.00 no
C7 C6 H8 120.00 no
C2 C7 H7 119.00 no
C6 C7 H7 119.00 no
C8 C9 H12 120.00 no
C10 C9 H12 120.00 no
C9 C10 H10 119.00 no
C11 C10 H10 119.00 no
C10 C11 H11 120.00 no
C12 C11 H11 120.00 no
C11 C12 H13 120.00 no
C13 C12 H13 120.00 no
O4 C15 H15A 111.00 no
O4 C15 H15B 111.00 no
C16A C15 H15A 111.00 no
C16A C15 H15B 111.00 no
H15A C15 H15B 109.00 no
C16B C15 H15A 80.00 no
C16B C15 H15B 132.00 no
C15 C16A H16A 106.00 no
C15 C16A H16B 106.00 no
C17A C16A H16A 106.00 no
C17A C16A H16B 106.00 no
H16A C16A H16B 106.00 no
C15 C16B H16D 107.00 no
C17B C16B H16C 107.00 no
C17B C16B H16D 107.00 no
H16C C16B H16D 107.00 no
C15 C16B H16C 107.00 no
H17A C17A H17C 109.00 no
H17B C17A H17C 110.00 no
C16A C17A H17A 109.00 no
C16A C17A H17B 110.00 no
C16A C17A H17C 110.00 no
H17A C17A H17B 109.00 no
C16B C17B H17D 110.00 no
C16B C17B H17E 109.00 no
C16B C17B H17F 110.00 no
H17D C17B H17E 109.00 no
H17D C17B H17F 110.00 no
H17E C17B H17F 109.00 no

loop_
_geom_bond_atom_site_label_1
_geom_bond_atom_site_label_2
_geom_bond_distance
_geom_bond_publ_flag
S1 O1 1.4273(18) no
S1 O2 1.4239(17) no
S1 N1 1.628(2) no
S1 C5 1.753(2) no
O3 C14 1.218(4) no
O4 C14 1.320(3) no
O4 C15 1.461(4) no
N1 C8 1.415(3) no
N1 H1 0.8600 no
C1 C2 1.507(4) no
C2 C3 1.395(4) no
C2 C7 1.375(3) no
C3 C4 1.360(4) no
C4 C5 1.384(3) no
C5 C6 1.375(3) no
C6 C7 1.371(3) no
C8 C9 1.387(3) no
C8 C13 1.391(3) no
C9 C10 1.368(4) no
C10 C11 1.355(5) no
C11 C12 1.371(4) no
C12 C13 1.407(4) no
C13 C14 1.470(4) no
C15 C16A 1.543(9) no
C15 C16B 1.401(9) no
C16A C17A 1.262(13) no
C16B C17B 1.312(15) no
C1 H14A 0.9600 no
C1 H14B 0.9600 no
C1 H14C 0.9600 no
C3 H6 0.9300 no
C4 H5 0.9300 no
C6 H8 0.9300 no
C7 H7 0.9300 no
C9 H12 0.9300 no
C10 H10 0.9300 no
C11 H11 0.9300 no
C12 H13 0.9300 no
C15 H15A 0.9700 no
C15 H15B 0.9700 no
C16A H16A 0.9700 no
C16A H16B 0.9700 no
C16B H16C 0.9700 no
C16B H16D 0.9700 no
C17A H17C 0.9600 no
C17A H17A 0.9600 no
C17A H17B 0.9600 no
C17B H17D 0.9600 no
C17B H17E 0.9600 no
C17B H17F 0.9600 no

loop_
_geom_hbond_atom_site_label_D
_geom_hbond_atom_site_label_H
_geom_hbond_atom_site_label_A
_geom_hbond_site_symmetry_A
_geom_hbond_distance_DH
_geom_hbond_distance_HA
_geom_hbond_distance_DA
_geom_hbond_angle_DHA
_geom_hbond_publ_flag
N1 H1 O3 . 0.86 2.11 2.643(3) 119 yes
C6 H8 O2 . 0.93 2.53 2.902(3) 104 no
C10 H10 O1 1_545 0.93 2.49 3.391(3) 163 yes
C9 H12 O2 . 0.93 2.36 3.027(3) 128 yes
C12 H13 O4 . 0.93 2.35 2.681(3) 101 no

loop_
_geom_torsion_atom_site_label_1
_geom_torsion_atom_site_label_2
_geom_torsion_atom_site_label_3
_geom_torsion_atom_site_label_4
_geom_torsion
_geom_torsion_publ_flag
O1 S1 N1 C8 175.93(18) no
O2 S1 N1 C8 -55.1(2) no
C5 S1 N1 C8 61.6(2) no
O1 S1 C5 C4 -48.9(2) no
O2 S1 C5 C4 -179.66(17) no
N1 S1 C5 C4 62.58(19) no
O1 S1 C5 C6 130.81(18) no
O2 S1 C5 C6 0.0(2) no
N1 S1 C5 C6 -117.76(18) no
C15 O4 C14 O3 -0.8(4) no
C15 O4 C14 C13 178.1(2) no
C14 O4 C15 C16A -168.8(4) no
S1 N1 C8 C9 34.1(3) no
S1 N1 C8 C13 -148.64(18) no
C3 C2 C7 C6 0.1(4) no
C1 C2 C3 C4 -179.4(3) no
C1 C2 C7 C6 179.6(3) no
C7 C2 C3 C4 0.1(4) no
C2 C3 C4 C5 1.1(4) no
C3 C4 C5 C6 -2.3(3) no
C3 C4 C5 S1 177.35(18) no
C4 C5 C6 C7 2.5(3) no
S1 C5 C6 C7 -177.21(18) no
C5 C6 C7 C2 -1.3(4) no
N1 C8 C13 C14 0.6(3) no
C9 C8 C13 C12 -0.7(3) no
C9 C8 C13 C14 177.9(2) no
C13 C8 C9 C10 0.7(4) no
N1 C8 C13 C12 -178.0(2) no
N1 C8 C9 C10 178.0(2) no
C8 C9 C10 C11 0.0(4) no
C9 C10 C11 C12 -0.8(5) no
C10 C11 C12 C13 0.9(4) no
C11 C12 C13 C14 -178.8(2) no
C11 C12 C13 C8 -0.1(4) no
C8 C13 C14 O3 2.9(4) no
C8 C13 C14 O4 -175.9(2) no
C12 C13 C14 O3 -178.5(2) no
C12 C13 C14 O4 2.7(3) no
O4 C15 C16A C17A -129.7(11) no
